data_7219908
loop_
_publ_author_name
'K. V., Radhakrishnan'
'Chand, S. Sarath'
'B. S, Sasidhar'
'Prakash, Praveen'
'P., Sasikumar'
'Preethalayam, Preethanuj'
'Jaroschik, Florian'
'Harakat, Dominique'
'Vasse, Jean-Luc'

_publ_section_title
;
 Lewis Acid Catalyzed C-3 Alkylidenecyclopentenylation of Indoles: An Easy
 Access to Functionalized Indoles and Bisindoles
;
_journal_name_full 'RSC Adv.'
_journal_paper_doi 10.1039/C5RA01107H
_journal_year 2015
_chemical_formula_moiety 'C23 H29 N3 O4'
_chemical_formula_sum 'C23 H29 N3 O4'
_chemical_formula_weight 411.49
_chemical_name_systematic sc_585_2
_space_group_IT_number 2
_symmetry_cell_setting triclinic
_symmetry_space_group_name_Hall '-P 1'
_symmetry_space_group_name_H-M 'P -1'
_atom_sites_solution_hydrogens geom
_atom_sites_solution_primary direct
_atom_sites_solution_secondary difmap
_audit_block_doi 10.5517/cc13qq0k
_audit_creation_method SHELXL-97
_audit_update_record
;
2014-11-18 deposited with the CCDC.
2015-03-16 downloaded from the CCDC.
;
_cell_angle_alpha 81.1780(10)
_cell_angle_beta 86.5720(10)
_cell_angle_gamma 87.3920(10)
_cell_formula_units_Z 2
_cell_length_a 8.5916(2)
_cell_length_b 9.5191(3)
_cell_length_c 14.2137(4)
_cell_measurement_reflns_used 6522
_cell_measurement_temperature 296(2)
_cell_measurement_theta_max 24.67
_cell_measurement_theta_min 2.85
_cell_volume 1145.87(6)
_computing_cell_refinement 'Bruker SAINT'
_computing_data_collection 'Bruker APEX2'
_computing_data_reduction 'Bruker SAINT'
_computing_molecular_graphics 'Bruker SHELXTL'
_computing_publication_material 'Bruker SHELXTL'
_computing_structure_refinement 'SHELXL-97 (Sheldrick, 2008)'
_computing_structure_solution 'SHELXS-97 (Sheldrick, 2008)'
_diffrn_ambient_temperature 296(2)
_diffrn_measured_fraction_theta_full 0.999
_diffrn_measured_fraction_theta_max 0.999
_diffrn_measurement_device_type 'Bruker APEX-II CCD'
_diffrn_measurement_method '\f and \w scans'
_diffrn_radiation_monochromator graphite
_diffrn_radiation_source 'fine-focus sealed tube'
_diffrn_radiation_type MoK\a
_diffrn_radiation_wavelength 0.71073
_diffrn_reflns_av_R_equivalents 0.0209
_diffrn_reflns_av_sigmaI/netI 0.0198
_diffrn_reflns_limit_h_max 10
_diffrn_reflns_limit_h_min -10
_diffrn_reflns_limit_k_max 11
_diffrn_reflns_limit_k_min -11
_diffrn_reflns_limit_l_max 16
_diffrn_reflns_limit_l_min -16
_diffrn_reflns_number 17414
_diffrn_reflns_theta_full 25.00
_diffrn_reflns_theta_max 25.00
_diffrn_reflns_theta_min 1.45
_exptl_absorpt_coefficient_mu 0.082
_exptl_absorpt_correction_T_max 0.9878
_exptl_absorpt_correction_T_min 0.9797
_exptl_absorpt_correction_type multi-scan
_exptl_absorpt_process_details SADABS
_exptl_crystal_colour yellow
_exptl_crystal_density_diffrn 1.193
_exptl_crystal_density_meas 1.192
_exptl_crystal_density_method 'not measured'
_exptl_crystal_description block
_exptl_crystal_F_000 440
_exptl_crystal_recrystallization_method 'Re-crystallisation from solvent: CDCl3'
_exptl_crystal_size_max 0.25
_exptl_crystal_size_mid 0.15
_exptl_crystal_size_min 0.15
_refine_diff_density_max 0.401
_refine_diff_density_min -0.360
_refine_diff_density_rms 0.125
_refine_ls_extinction_method none
_refine_ls_goodness_of_fit_ref 1.048
_refine_ls_hydrogen_treatment mixed
_refine_ls_matrix_type full
_refine_ls_number_parameters 279
_refine_ls_number_reflns 4025
_refine_ls_number_restraints 37
_refine_ls_restrained_S_all 1.055
_refine_ls_R_factor_all 0.0724
_refine_ls_R_factor_gt 0.0487
_refine_ls_shift/su_max 0.007
_refine_ls_shift/su_mean 0.001
_refine_ls_structure_factor_coef Fsqd
_refine_ls_weighting_details 'calc w=1/[\s^2^(Fo^2^)+(0.1074P)^2^+0.1548P] where P=(Fo^2^+2Fc^2^)/3'
_refine_ls_weighting_scheme calc
_refine_ls_wR_factor_gt 0.1453
_refine_ls_wR_factor_ref 0.1735
_reflns_number_gt 3008
_reflns_number_total 4025
_reflns_threshold_expression >2\s(I)
_cod_data_source_file c5ra01107h2.cif
_cod_data_source_block sc_585_2
_cod_depositor_comments
;
The following automatic conversions were performed:

'_symmetry_cell_setting' value 'Triclinic' changed to 'triclinic'
according to
/usr/data/users/saulius/crontab/automatic-downloads/rss-feeds/RSC/lib/dictionaries/cif_core.dic
dictionary named 'cif_core.dic' version 2.4.2 from 2011-04-26.

'_exptl_absorpt_correction_type' value 'MULTI-SCAN' changed to
'multi-scan' according to
/usr/data/users/saulius/crontab/automatic-downloads/rss-feeds/RSC/lib/dictionaries/cif_core.dic
dictionary named 'cif_core.dic' version 2.4.2 from 2011-04-26.

Automatic conversion script
Id: cif_fix_values 3105 2015-03-04 15:46:00Z robertas 
;
_cod_original_sg_symbol_Hall '-P 1  '
_cod_original_sg_symbol_H-M 'P-1   '
_cod_database_code 7219908

loop_
_symmetry_equiv_pos_as_xyz
'x, y, z'
'-x, -y, -z'

loop_
_atom_site_label
_atom_site_type_symbol
_atom_site_fract_x
_atom_site_fract_y
_atom_site_fract_z
_atom_site_U_iso_or_equiv
_atom_site_adp_type
_atom_site_occupancy
_atom_site_symmetry_multiplicity
_atom_site_calc_flag
_atom_site_refinement_flags
C1 C 0.7050(2) 0.0976(2) 0.71626(14) 0.0593(5) Uani 1 1 d .
H1 H 0.7958 0.1470 0.6844 0.071 Uiso 1 1 calc R
C2 C 0.7284(2) 0.0608(2) 0.82110(14) 0.0597(5) Uani 1 1 d .
C3 C 0.7959(2) 0.1479(2) 0.87941(15) 0.0637(6) Uani 1 1 d U
C4 C 0.8627(3) 0.2807(3) 0.8611(2) 0.0832(7) Uani 1 1 d U
H4 H 0.8679 0.3313 0.7997 0.100 Uiso 1 1 calc R
C5 C 0.9204(5) 0.3353(4) 0.9349(3) 0.1180(11) Uani 1 1 d U
H5 H 0.9643 0.4243 0.9233 0.142 Uiso 1 1 calc R
C6 C 0.9147(5) 0.2611(5) 1.0260(3) 0.1251(12) Uani 1 1 d U
H6 H 0.9572 0.3005 1.0743 0.150 Uiso 1 1 calc R
C7 C 0.8488(4) 0.1315(4) 1.0480(2) 0.1064(10) Uani 1 1 d U
H7 H 0.8450 0.0829 1.1100 0.128 Uiso 1 1 calc R
C8 C 0.7870(3) 0.0744(3) 0.97373(16) 0.0777(7) Uani 1 1 d U
C9 C 0.6802(5) -0.1571(4) 1.0555(2) 0.1330(14) Uani 1 1 d .
H9A H 0.6297 -0.2345 1.0355 0.200 Uiso 1 1 calc R
H9B H 0.6125 -0.1154 1.1007 0.200 Uiso 1 1 calc R
H9C H 0.7753 -0.1917 1.0846 0.200 Uiso 1 1 calc R
C10 C 0.6817(3) -0.0576(3) 0.88073(18) 0.0805(7) Uani 1 1 d .
H10 H 0.6334 -0.1332 0.8616 0.097 Uiso 1 1 calc R
C12 C 0.6766(3) -0.0300(2) 0.66940(17) 0.0785(7) Uani 1 1 d .
H12 H 0.7509 -0.1026 0.6635 0.094 Uiso 1 1 calc R
C13 C 0.5361(4) -0.0278(2) 0.63779(17) 0.0756(7) Uani 1 1 d .
H13 H 0.4993 -0.0991 0.6079 0.091 Uiso 1 1 calc R
C14 C 0.4448(3) 0.09834(19) 0.65481(14) 0.0558(5) Uani 1 1 d .
C15 C 0.5540(2) 0.19225(18) 0.69581(12) 0.0479(4) Uani 1 1 d .
H15 H 0.5069 0.2160 0.7562 0.058 Uiso 1 1 calc R
C16 C 0.2938(3) 0.1301(2) 0.64105(17) 0.0690(6) Uani 1 1 d .
C17 C 0.2162(3) 0.2651(3) 0.6648(2) 0.0892(8) Uani 1 1 d .
H17A H 0.2847 0.3113 0.7003 0.134 Uiso 1 1 calc R
H17B H 0.1212 0.2439 0.7023 0.134 Uiso 1 1 calc R
H17C H 0.1931 0.3269 0.6070 0.134 Uiso 1 1 calc R
C18 C 0.1900(4) 0.0335(3) 0.6009(3) 0.1077(10) Uani 1 1 d .
H18A H 0.2473 -0.0529 0.5921 0.161 Uiso 1 1 calc R
H18B H 0.1550 0.0800 0.5407 0.161 Uiso 1 1 calc R
H18C H 0.1015 0.0116 0.6443 0.161 Uiso 1 1 calc R
C19 C 0.5761(2) 0.45806(19) 0.65345(14) 0.0511(5) Uani 1 1 d .
C20 C 0.5125(4) 0.5922(3) 0.7772(2) 0.0952(9) Uani 1 1 d .
H20A H 0.6090 0.6428 0.7677 0.114 Uiso 1 1 calc R
H20B H 0.4334 0.6490 0.7410 0.114 Uiso 1 1 calc R
C21 C 0.4647(7) 0.5688(4) 0.8753(3) 0.1519(17) Uani 1 1 d .
H21A H 0.3718 0.5150 0.8843 0.228 Uiso 1 1 calc R
H21B H 0.4440 0.6586 0.8973 0.228 Uiso 1 1 calc R
H21C H 0.5461 0.5169 0.9109 0.228 Uiso 1 1 calc R
C22 C 0.7843(2) 0.33457(19) 0.51027(13) 0.0520(5) Uani 1 1 d .
C23 C 0.9673(3) 0.3561(3) 0.37953(18) 0.0812(7) Uani 1 1 d .
H23A H 1.0293 0.2749 0.4084 0.097 Uiso 1 1 calc R
H23B H 1.0100 0.4419 0.3949 0.097 Uiso 1 1 calc R
C24 C 0.9711(4) 0.3605(4) 0.2760(2) 0.1082(10) Uani 1 1 d .
H24A H 0.9302 0.2745 0.2616 0.162 Uiso 1 1 calc R
H24B H 1.0767 0.3692 0.2504 0.162 Uiso 1 1 calc R
H24C H 0.9087 0.4407 0.2482 0.162 Uiso 1 1 calc R
N1 N 0.58312(18) 0.32455(15) 0.63012(10) 0.0480(4) Uani 1 1 d .
N2 N 0.63075(18) 0.31208(16) 0.53652(10) 0.0495(4) Uani 1 1 d D
N3 N 0.7156(3) -0.0497(2) 0.97270(15) 0.0889(7) Uani 1 1 d .
O1 O 0.60128(16) 0.56490(13) 0.59785(10) 0.0630(4) Uani 1 1 d .
O2 O 0.5349(2) 0.45559(14) 0.74572(10) 0.0705(5) Uani 1 1 d .
O3 O 0.88563(17) 0.33858(17) 0.56406(11) 0.0719(5) Uani 1 1 d .
O4 O 0.80500(16) 0.34473(15) 0.41574(9) 0.0624(4) Uani 1 1 d .
H2 H 0.5520(19) 0.346(2) 0.4903(12) 0.064(6) Uiso 1 1 d D

loop_
_atom_site_aniso_label
_atom_site_aniso_U_11
_atom_site_aniso_U_22
_atom_site_aniso_U_33
_atom_site_aniso_U_23
_atom_site_aniso_U_13
_atom_site_aniso_U_12
C1 0.0612(12) 0.0592(12) 0.0512(12) 0.0088(9) -0.0032(9) 0.0094(9)
C2 0.0600(12) 0.0601(12) 0.0528(12) 0.0100(9) -0.0075(9) 0.0073(9)
C3 0.0572(11) 0.0757(14) 0.0527(12) 0.0033(10) -0.0017(9) 0.0108(10)
C4 0.0860(17) 0.0886(17) 0.0742(16) -0.0093(13) -0.0005(13) -0.0090(13)
C5 0.134(3) 0.132(3) 0.096(2) -0.035(2) -0.006(2) -0.029(2)
C6 0.137(3) 0.162(3) 0.087(2) -0.049(2) -0.015(2) -0.012(3)
C7 0.112(2) 0.146(3) 0.0560(16) -0.0088(17) -0.0074(15) 0.025(2)
C8 0.0721(14) 0.1027(19) 0.0526(14) 0.0015(12) -0.0064(11) 0.0175(13)
C9 0.157(3) 0.131(3) 0.084(2) 0.059(2) 0.008(2) 0.015(2)
C10 0.0918(17) 0.0713(15) 0.0692(16) 0.0215(12) -0.0132(12) -0.0035(12)
C12 0.1041(19) 0.0607(13) 0.0674(15) -0.0076(11) -0.0064(13) 0.0297(12)
C13 0.114(2) 0.0484(11) 0.0655(15) -0.0115(10) -0.0119(13) 0.0036(12)
C14 0.0734(13) 0.0428(10) 0.0493(11) 0.0008(8) -0.0041(9) -0.0064(9)
C15 0.0571(10) 0.0429(9) 0.0404(10) 0.0037(7) -0.0017(8) -0.0008(8)
C16 0.0710(14) 0.0646(13) 0.0707(14) -0.0008(10) -0.0125(11) -0.0162(11)
C17 0.0636(14) 0.0888(18) 0.117(2) -0.0185(15) -0.0188(13) 0.0083(12)
C18 0.101(2) 0.098(2) 0.129(3) -0.0189(18) -0.0279(18) -0.0352(17)
C19 0.0544(10) 0.0473(10) 0.0502(11) 0.0000(8) -0.0092(8) -0.0021(8)
C20 0.137(2) 0.0578(14) 0.094(2) -0.0290(13) 0.0217(17) -0.0088(14)
C21 0.237(5) 0.105(3) 0.119(3) -0.057(2) 0.056(3) -0.019(3)
C22 0.0607(12) 0.0472(10) 0.0468(11) -0.0009(8) -0.0052(9) -0.0074(8)
C23 0.0742(15) 0.0939(17) 0.0722(16) -0.0071(13) 0.0161(12) -0.0114(13)
C24 0.118(2) 0.123(2) 0.0758(19) -0.0028(17) 0.0320(17) -0.0087(19)
N1 0.0598(9) 0.0437(8) 0.0387(8) 0.0007(6) -0.0045(6) -0.0038(6)
N2 0.0556(9) 0.0544(9) 0.0370(9) 0.0012(7) -0.0066(7) -0.0076(7)
N3 0.1000(16) 0.0923(16) 0.0604(13) 0.0303(11) -0.0042(11) 0.0052(12)
O1 0.0734(9) 0.0453(7) 0.0662(9) 0.0093(6) -0.0110(7) -0.0086(6)
O2 0.1084(12) 0.0457(7) 0.0567(9) -0.0092(6) 0.0043(8) -0.0026(7)
O3 0.0602(9) 0.0941(11) 0.0599(9) 0.0006(8) -0.0133(7) -0.0140(8)
O4 0.0694(9) 0.0686(9) 0.0478(8) -0.0045(6) 0.0053(6) -0.0133(7)

loop_
_atom_type_symbol
_atom_type_description
_atom_type_scat_dispersion_real
_atom_type_scat_dispersion_imag
_atom_type_scat_source
C C 0.0033 0.0016 'International Tables Vol C Tables 4.2.6.8 and 6.1.1.4'
H H 0.0000 0.0000 'International Tables Vol C Tables 4.2.6.8 and 6.1.1.4'
N N 0.0061 0.0033 'International Tables Vol C Tables 4.2.6.8 and 6.1.1.4'
O O 0.0106 0.0060 'International Tables Vol C Tables 4.2.6.8 and 6.1.1.4'

loop_
_geom_angle_atom_site_label_1
_geom_angle_atom_site_label_2
_geom_angle_atom_site_label_3
_geom_angle
C2 C1 C12 113.32(17)
C2 C1 C15 112.00(16)
C12 C1 C15 102.36(17)
C2 C1 H1 109.6
C12 C1 H1 109.6
C15 C1 H1 109.6
C10 C2 C3 106.0(2)
C10 C2 C1 127.5(2)
C3 C2 C1 126.40(18)
C4 C3 C8 119.3(2)
C4 C3 C2 133.6(2)
C8 C3 C2 107.1(2)
C5 C4 C3 118.9(3)
C5 C4 H4 120.5
C3 C4 H4 120.5
C4 C5 C6 121.2(3)
C4 C5 H5 119.4
C6 C5 H5 119.4
C7 C6 C5 122.2(3)
C7 C6 H6 118.9
C5 C6 H6 118.9
C6 C7 C8 117.6(3)
C6 C7 H7 121.2
C8 C7 H7 121.2
N3 C8 C7 131.4(3)
N3 C8 C3 107.8(2)
C7 C8 C3 120.8(3)
N3 C9 H9A 109.5
N3 C9 H9B 109.5
H9A C9 H9B 109.5
N3 C9 H9C 109.5
H9A C9 H9C 109.5
H9B C9 H9C 109.5
C2 C10 N3 110.6(2)
C2 C10 H10 124.7
N3 C10 H10 124.7
C13 C12 C1 113.0(2)
C13 C12 H12 123.5
C1 C12 H12 123.5
C12 C13 C14 112.2(2)
C12 C13 H13 123.9
C14 C13 H13 123.9
C16 C14 C13 128.9(2)
C16 C14 C15 124.62(19)
C13 C14 C15 106.45(19)
N1 C15 C14 111.51(14)
N1 C15 C1 113.12(15)
C14 C15 C1 105.01(15)
N1 C15 H15 109.0
C14 C15 H15 109.0
C1 C15 H15 109.0
C14 C16 C17 122.0(2)
C14 C16 C18 122.8(2)
C17 C16 C18 115.3(2)
C16 C17 H17A 109.5
C16 C17 H17B 109.5
H17A C17 H17B 109.5
C16 C17 H17C 109.5
H17A C17 H17C 109.5
H17B C17 H17C 109.5
C16 C18 H18A 109.5
C16 C18 H18B 109.5
H18A C18 H18B 109.5
C16 C18 H18C 109.5
H18A C18 H18C 109.5
H18B C18 H18C 109.5
O1 C19 O2 124.47(18)
O1 C19 N1 124.59(18)
O2 C19 N1 110.93(15)
C21 C20 O2 107.9(2)
C21 C20 H20A 110.1
O2 C20 H20A 110.1
C21 C20 H20B 110.1
O2 C20 H20B 110.1
H20A C20 H20B 108.4
C20 C21 H21A 109.5
C20 C21 H21B 109.5
H21A C21 H21B 109.5
C20 C21 H21C 109.5
H21A C21 H21C 109.5
H21B C21 H21C 109.5
O3 C22 O4 125.28(19)
O3 C22 N2 125.29(18)
O4 C22 N2 109.36(16)
O4 C23 C24 107.9(2)
O4 C23 H23A 110.1
C24 C23 H23A 110.1
O4 C23 H23B 110.1
C24 C23 H23B 110.1
H23A C23 H23B 108.4
C23 C24 H24A 109.5
C23 C24 H24B 109.5
H24A C24 H24B 109.5
C23 C24 H24C 109.5
H24A C24 H24C 109.5
H24B C24 H24C 109.5
C19 N1 N2 116.57(14)
C19 N1 C15 126.09(15)
N2 N1 C15 117.23(14)
C22 N2 N1 116.82(15)
C22 N2 H2 118.5(12)
N1 N2 H2 113.9(13)
C8 N3 C10 108.45(19)
C8 N3 C9 126.0(3)
C10 N3 C9 125.5(3)
C19 O2 C20 115.87(17)
C22 O4 C23 114.56(17)

loop_
_geom_bond_atom_site_label_1
_geom_bond_atom_site_label_2
_geom_bond_distance
C1 C2 1.501(3)
C1 C12 1.507(3)
C1 C15 1.561(3)
C1 H1 0.9800
C2 C10 1.363(3)
C2 C3 1.422(3)
C3 C4 1.393(3)
C3 C8 1.413(3)
C4 C5 1.368(4)
C4 H4 0.9300
C5 C6 1.376(5)
C5 H5 0.9300
C6 C7 1.366(5)
C6 H6 0.9300
C7 C8 1.400(4)
C7 H7 0.9300
C8 N3 1.358(4)
C9 N3 1.462(3)
C9 H9A 0.9600
C9 H9B 0.9600
C9 H9C 0.9600
C10 N3 1.370(3)
C10 H10 0.9300
C12 C13 1.311(4)
C12 H12 0.9300
C13 C14 1.448(3)
C13 H13 0.9300
C14 C16 1.338(3)
C14 C15 1.524(3)
C15 N1 1.470(2)
C15 H15 0.9800
C16 C17 1.496(4)
C16 C18 1.504(3)
C17 H17A 0.9600
C17 H17B 0.9600
C17 H17C 0.9600
C18 H18A 0.9600
C18 H18B 0.9600
C18 H18C 0.9600
C19 O1 1.208(2)
C19 O2 1.335(2)
C19 N1 1.360(2)
C20 C21 1.417(4)
C20 O2 1.440(3)
C20 H20A 0.9700
C20 H20B 0.9700
C21 H21A 0.9600
C21 H21B 0.9600
C21 H21C 0.9600
C22 O3 1.198(2)
C22 O4 1.334(2)
C22 N2 1.367(3)
C23 O4 1.460(3)
C23 C24 1.464(4)
C23 H23A 0.9700
C23 H23B 0.9700
C24 H24A 0.9600
C24 H24B 0.9600
C24 H24C 0.9600
N1 N2 1.389(2)
N2 H2 0.982(10)

loop_
_geom_hbond_atom_site_label_D
_geom_hbond_atom_site_label_H
_geom_hbond_atom_site_label_A
_geom_hbond_distance_DH
_geom_hbond_distance_HA
_geom_hbond_distance_DA
_geom_hbond_angle_DHA
_geom_hbond_site_symmetry_A
C1 H1 O3 0.98 2.42 3.279(2) 145.9 .
C23 H23B O3 0.97 2.47 3.444(3) 178.9 2_766
N2 H2 O1 0.982(10) 1.946(10) 2.924(2) 173.8(18) 2_666

loop_
_geom_torsion_atom_site_label_1
_geom_torsion_atom_site_label_2
_geom_torsion_atom_site_label_3
_geom_torsion_atom_site_label_4
_geom_torsion
C12 C1 C2 C10 -21.6(3)
C15 C1 C2 C10 93.6(3)
C12 C1 C2 C3 162.6(2)
C15 C1 C2 C3 -82.2(2)
C10 C2 C3 C4 -179.4(3)
C1 C2 C3 C4 -2.9(4)
C10 C2 C3 C8 0.5(2)
C1 C2 C3 C8 176.96(19)
C8 C3 C4 C5 1.1(4)
C2 C3 C4 C5 -179.0(3)
C3 C4 C5 C6 0.5(5)
C4 C5 C6 C7 -1.4(6)
C5 C6 C7 C8 0.5(6)
C6 C7 C8 N3 179.8(3)
C6 C7 C8 C3 1.2(4)
C4 C3 C8 N3 179.0(2)
C2 C3 C8 N3 -0.9(3)
C4 C3 C8 C7 -2.0(4)
C2 C3 C8 C7 178.0(2)
C3 C2 C10 N3 0.1(3)
C1 C2 C10 N3 -176.3(2)
C2 C1 C12 C13 114.1(2)
C15 C1 C12 C13 -6.7(3)
C1 C12 C13 C14 0.9(3)
C12 C13 C14 C16 -172.8(2)
C12 C13 C14 C15 5.5(3)
C16 C14 C15 N1 -67.9(2)
C13 C14 C15 N1 113.61(17)
C16 C14 C15 C1 169.21(19)
C13 C14 C15 C1 -9.3(2)
C2 C1 C15 N1 125.81(17)
C12 C1 C15 N1 -112.47(17)
C2 C1 C15 C14 -112.37(18)
C12 C1 C15 C14 9.35(19)
C13 C14 C16 C17 178.5(2)
C15 C14 C16 C17 0.4(3)
C13 C14 C16 C18 -1.5(4)
C15 C14 C16 C18 -179.6(2)
O1 C19 N1 N2 3.6(3)
O2 C19 N1 N2 -177.60(15)
O1 C19 N1 C15 179.70(17)
O2 C19 N1 C15 -1.5(3)
C14 C15 N1 C19 132.55(19)
C1 C15 N1 C19 -109.4(2)
C14 C15 N1 N2 -51.3(2)
C1 C15 N1 N2 66.8(2)
O3 C22 N2 N1 14.2(3)
O4 C22 N2 N1 -168.68(14)
C19 N1 N2 C22 70.9(2)
C15 N1 N2 C22 -105.62(18)
C7 C8 N3 C10 -177.8(3)
C3 C8 N3 C10 0.9(3)
C7 C8 N3 C9 2.3(5)
C3 C8 N3 C9 -178.9(3)
C2 C10 N3 C8 -0.6(3)
C2 C10 N3 C9 179.2(3)
O1 C19 O2 C20 3.3(3)
N1 C19 O2 C20 -175.6(2)
C21 C20 O2 C19 178.1(3)
O3 C22 O4 C23 2.4(3)
N2 C22 O4 C23 -174.74(17)
C24 C23 O4 C22 177.8(2)
